data_7716832
loop_
_publ_author_name
'Gilpatrick, Sean T.'
'Obisesan, Oluwatosin A.'
'Parkin, Sean'
'Awuah, Samuel G.'

_publ_section_title
;
 Carbon-phosphorus stapled Au(I) anticancer agents <i>via</i> bisphosphine
 induced reductive elimination.
;
_journal_issue 47
_journal_name_full 'Dalton transactions (Cambridge, England : 2003)'
_journal_page_first 18974
_journal_page_last 18982
_journal_paper_doi 10.1039/d4dt01929f
_journal_volume 53
_journal_year 2024
_chemical_absolute_configuration ad
_chemical_formula_moiety 'C47 H36 Au Cl N O P2, C4 H10 O, C H2 Cl2, Cl, H2 O'
_chemical_formula_sum 'C52 H50 Au Cl4 N O3 P2'
_chemical_formula_weight 1137.63
_space_group_crystal_system triclinic
_space_group_IT_number 1
_space_group_name_Hall 'P 1'
_space_group_name_H-M_alt 'P 1'
_atom_sites_solution_hydrogens mixed
_atom_sites_solution_primary direct
_atom_sites_solution_secondary difmap
_audit_creation_method SHELXL-2019/3
_audit_update_record
;
2024-06-26 deposited with the CCDC.	2024-08-08 downloaded from the CCDC.
;
_cell_angle_alpha 69.840(1)
_cell_angle_beta 76.071(1)
_cell_angle_gamma 80.548(1)
_cell_formula_units_Z 1
_cell_length_a 9.5743(4)
_cell_length_b 10.8642(3)
_cell_length_c 13.1587(5)
_cell_measurement_reflns_used 9678
_cell_measurement_temperature 100.0(2)
_cell_measurement_theta_max 27.54
_cell_measurement_theta_min 2.49
_cell_volume 1242.12(8)
_computing_cell_refinement '<i>APEX3</i> (Bruker-AXS, 2016)'
_computing_data_collection '<i>APEX3</i> (Bruker-AXS, 2016)'
_computing_data_reduction '<i>APEX3</i> (Bruker-AXS, 2016)'
_computing_molecular_graphics '<i>XP in SHELXTL</i> (Sheldrick, 2008)'
_computing_publication_material '<i>SHELX</i> (Sheldrick, 2008) and <i>CIFFIX</i> (Parkin, 2013)'
_computing_structure_refinement '<i>SHELXL-2019/2</i> (Sheldrick, 2015b)'
_computing_structure_solution '<i>SHELXT</i> (Sheldrick, 2015a)'
_diffrn_ambient_temperature 100.0(2)
_diffrn_detector_area_resol_mean 7.41
_diffrn_measured_fraction_theta_full 1.000
_diffrn_measured_fraction_theta_max 0.998
_diffrn_measurement_device_type 'Bruker D8 Venture dual source'
_diffrn_measurement_method '\f and \w scans'
_diffrn_radiation_type MoK\a
_diffrn_radiation_wavelength 0.71073
_diffrn_reflns_av_R_equivalents 0.0456
_diffrn_reflns_av_unetI/netI 0.0507
_diffrn_reflns_Laue_measured_fraction_full 1.000
_diffrn_reflns_Laue_measured_fraction_max 0.998
_diffrn_reflns_limit_h_max 12
_diffrn_reflns_limit_h_min -12
_diffrn_reflns_limit_k_max 14
_diffrn_reflns_limit_k_min -14
_diffrn_reflns_limit_l_max 17
_diffrn_reflns_limit_l_min -17
_diffrn_reflns_number 58572
_diffrn_reflns_point_group_measured_fraction_full 0.983
_diffrn_reflns_point_group_measured_fraction_max 0.982
_diffrn_reflns_theta_full 25.242
_diffrn_reflns_theta_max 27.606
_diffrn_reflns_theta_min 2.005
_diffrn_source microsource
_exptl_absorpt_coefficient_mu 3.283
_exptl_absorpt_correction_T_max 0.862
_exptl_absorpt_correction_T_min 0.759
_exptl_absorpt_correction_type multi-scan
_exptl_absorpt_process_details '<i>SADABS</i> (Krause <i>et al</i>., 2015)'
_exptl_crystal_colour colourless
_exptl_crystal_density_diffrn 1.521
_exptl_crystal_description 'cut block'
_exptl_crystal_F_000 570
_exptl_crystal_size_max 0.170
_exptl_crystal_size_mid 0.100
_exptl_crystal_size_min 0.070
_refine_diff_density_max 0.529
_refine_diff_density_min -0.550
_refine_diff_density_rms 0.072
_refine_ls_abs_structure_details
; 
Flack 'x' determined using 5196 quotients [(I+)-(I-)]/[(I+)+(I-)] 
[Parsons, Flack and Wagner (2013)]. 
;
_refine_ls_abs_structure_Flack 0.012(2)
_refine_ls_extinction_method none
_refine_ls_goodness_of_fit_ref 0.974
_refine_ls_hydrogen_treatment mixed
_refine_ls_matrix_type full
_refine_ls_number_parameters 592
_refine_ls_number_reflns 11334
_refine_ls_number_restraints 21
_refine_ls_restrained_S_all 0.985
_refine_ls_R_factor_all 0.0258
_refine_ls_R_factor_gt 0.0245
_refine_ls_shift/su_max 0.001
_refine_ls_shift/su_mean 0.000
_refine_ls_structure_factor_coef Fsqd
_refine_ls_weighting_details 'w=1/[\s^2^(Fo^2^)] where P=(Fo^2^+2Fc^2^)/3'
_refine_ls_weighting_scheme calc
_refine_ls_wR_factor_gt 0.0425
_refine_ls_wR_factor_ref 0.0429
_reflns_Friedel_coverage 0.968
_reflns_Friedel_fraction_full 0.966
_reflns_Friedel_fraction_max 0.966
_reflns_number_gt 11161
_reflns_number_total 11334
_reflns_threshold_expression 'I > 2\s(I)'
_cod_data_source_file d4dt01929f2.cif
_cod_data_source_block m24077
_cod_depositor_comments 'Adding full bibliography for 7716832--7716833.cif.'
_cod_database_code 7716832
_shelx_shelxl_version_number 2019/3
_shelx_space_group_comment
; 
The symmetry employed for this shelxl refinement is uniquely defined 
by the following loop, which should always be used as a source of 
symmetry information in preference to the above space-group names. 
They are only intended as comments. 
;
_shelx_estimated_absorpt_t_min 0.605
_shelx_estimated_absorpt_t_max 0.803
_exptl_absorpt_special_details
; 
In addition to absorption, multi-scan techniques also correct other slowly 
varying changes in scale factor over reciprocal space, such as those caused 
by X-ray beam inhomogeneity, goniometer imperfection, crystal decomposition, 
crystal longer than the X-ray beam cross section, absorption by the crystal 
mount, scan truncation etc. These account, by and large, for the difference 
between SHELX estimates of Tmin and Tmax and the _exptl_absorpt_correction_ 
values. 
;

loop_
_space_group_symop_operation_xyz
'x, y, z'

loop_
_atom_site_label
_atom_site_type_symbol
_atom_site_fract_x
_atom_site_fract_y
_atom_site_fract_z
_atom_site_U_iso_or_equiv
_atom_site_adp_type
_atom_site_occupancy
_atom_site_site_symmetry_order
_atom_site_calc_flag
_atom_site_refinement_flags_posn
_atom_site_refinement_flags_adp
_atom_site_refinement_flags_occupancy
_atom_site_disorder_assembly
_atom_site_disorder_group
Au1 Au 0.55862(2) 0.03717(2) 0.45986(2) 0.01997(4) Uani 1 1 d . . . . .
Cl1 Cl 0.76721(19) 0.07564(18) 0.49357(16) 0.0319(5) Uani 1 1 d . . . . .
P1 P 0.35032(18) 0.00247(16) 0.43217(14) 0.0167(4) Uani 1 1 d . . . . .
P2 P 0.63275(11) -0.47575(10) 0.62381(9) 0.0156(2) Uani 1 1 d . . . . .
O1 O 0.5271(3) -0.2503(3) 0.4432(2) 0.0191(6) Uani 1 1 d . . . . .
N1 N 0.4770(4) -0.6238(3) 0.8075(3) 0.0238(8) Uani 1 1 d . . . . .
C1 C 0.3644(4) -0.0930(4) 0.3409(3) 0.0167(8) Uani 1 1 d . . . . .
C2 C 0.2838(5) -0.0565(4) 0.2578(4) 0.0219(9) Uani 1 1 d . . . . .
H2 H 0.223744 0.023935 0.245158 0.026 Uiso 1 1 calc R U . . .
C3 C 0.2903(5) -0.1358(5) 0.1937(4) 0.0229(10) Uani 1 1 d . . . . .
H3 H 0.235412 -0.109795 0.137230 0.028 Uiso 1 1 calc R U . . .
C4 C 0.3775(5) -0.2536(5) 0.2125(4) 0.0252(11) Uani 1 1 d . . . . .
H4 H 0.381260 -0.309037 0.169479 0.030 Uiso 1 1 calc R U . . .
C5 C 0.4591(5) -0.2908(4) 0.2938(4) 0.025(1) Uani 1 1 d . . . . .
H5 H 0.519843 -0.370762 0.305719 0.030 Uiso 1 1 calc R U . . .
C6 C 0.4517(4) -0.2113(4) 0.3571(3) 0.0174(8) Uani 1 1 d . . . . .
C7 C 0.6747(6) -0.2804(5) 0.4161(4) 0.0164(11) Uani 1 1 d . . . . .
C8 C 0.7572(5) -0.2091(4) 0.3174(3) 0.0213(9) Uani 1 1 d . . . . .
H8 H 0.711769 -0.141238 0.264595 0.026 Uiso 1 1 calc R U . . .
C9 C 0.9051(5) -0.2367(4) 0.2961(4) 0.0242(9) Uani 1 1 d . . . . .
H9 H 0.961118 -0.188223 0.228131 0.029 Uiso 1 1 calc R U . . .
C10 C 0.9724(5) -0.3340(4) 0.3726(4) 0.0236(9) Uani 1 1 d . . . . .
H10 H 1.074347 -0.352556 0.357484 0.028 Uiso 1 1 calc R U . . .
C11 C 0.8903(4) -0.4048(4) 0.4719(4) 0.0211(9) Uani 1 1 d . . . . .
H11 H 0.936893 -0.471870 0.524449 0.025 Uiso 1 1 calc R U . . .
C12 C 0.7403(4) -0.3791(4) 0.4958(3) 0.0165(8) Uani 1 1 d . . . . .
C13 C 0.5716(4) -0.3716(4) 0.7104(3) 0.0182(8) Uani 1 1 d . . . . .
C14 C 0.6345(5) -0.2522(4) 0.6747(4) 0.0231(9) Uani 1 1 d . . . . .
H14 H 0.699902 -0.227569 0.605677 0.028 Uiso 1 1 calc R U . . .
C15 C 0.6019(5) -0.1695(5) 0.7395(4) 0.0302(11) Uani 1 1 d . . . . .
H15 H 0.646451 -0.089628 0.715630 0.036 Uiso 1 1 calc R U . . .
C16 C 0.5044(6) -0.2042(5) 0.8386(4) 0.0354(12) Uani 1 1 d . . . . .
H16 H 0.481049 -0.147386 0.882421 0.042 Uiso 1 1 calc R U . . .
C17 C 0.4403(5) -0.3210(5) 0.8746(4) 0.0304(11) Uani 1 1 d . . . . .
H17 H 0.372222 -0.342670 0.942407 0.037 Uiso 1 1 calc R U . . .
C18 C 0.4743(5) -0.4078(4) 0.8126(4) 0.0227(9) Uani 1 1 d . . . . .
C19 C 0.4087(5) -0.5342(5) 0.8555(4) 0.0231(10) Uani 1 1 d . . . . .
C20 C 0.2844(5) -0.5596(5) 0.9365(4) 0.0327(11) Uani 1 1 d . . . . .
H20 H 0.235802 -0.494376 0.968784 0.039 Uiso 1 1 calc R U . . .
C21 C 0.2325(6) -0.6820(5) 0.9694(4) 0.0407(13) Uani 1 1 d . . . . .
H21 H 0.147862 -0.702042 1.025084 0.049 Uiso 1 1 calc R U . . .
C22 C 0.3049(6) -0.7751(5) 0.9205(4) 0.0341(12) Uani 1 1 d . . . . .
H22 H 0.272135 -0.860105 0.942350 0.041 Uiso 1 1 calc R U . . .
C23 C 0.4247(5) -0.7407(4) 0.8399(4) 0.0293(10) Uani 1 1 d . . . . .
H23 H 0.473571 -0.803398 0.804914 0.035 Uiso 1 1 calc R U . . .
C24 C 0.2508(4) 0.1565(4) 0.3702(3) 0.0186(9) Uani 1 1 d . . . . .
C25 C 0.3259(5) 0.2507(4) 0.2800(4) 0.0236(9) Uani 1 1 d . . . . .
H25 H 0.425481 0.232415 0.252310 0.028 Uiso 1 1 calc R U . . .
C26 C 0.2539(5) 0.3710(4) 0.2313(4) 0.0277(10) Uani 1 1 d . . . . .
H26 H 0.304602 0.435104 0.170344 0.033 Uiso 1 1 calc R U . . .
C27 C 0.1087(5) 0.3977(4) 0.2714(4) 0.0279(10) Uani 1 1 d . . . . .
H27 H 0.059714 0.479898 0.237862 0.033 Uiso 1 1 calc R U . . .
C28 C 0.0347(5) 0.3044(4) 0.3605(4) 0.0273(10) Uani 1 1 d . . . . .
H28 H -0.065116 0.322626 0.387785 0.033 Uiso 1 1 calc R U . . .
C29 C 0.1059(5) 0.1843(4) 0.4100(4) 0.0222(9) Uani 1 1 d . . . . .
H29 H 0.054933 0.121023 0.471498 0.027 Uiso 1 1 calc R U . . .
C30 C 0.2307(4) -0.0838(4) 0.5581(4) 0.0202(9) Uani 1 1 d . . . . .
C31 C 0.2461(5) -0.0792(5) 0.6580(4) 0.0319(11) Uani 1 1 d . . . . .
H31 H 0.319861 -0.032453 0.660948 0.038 Uiso 1 1 calc R U . . .
C32 C 0.1541(6) -0.1426(6) 0.7543(4) 0.0428(14) Uani 1 1 d . . . . .
H32 H 0.164305 -0.138045 0.822949 0.051 Uiso 1 1 calc R U . . .
C33 C 0.0484(6) -0.2119(5) 0.7517(4) 0.0396(13) Uani 1 1 d . . . . .
H33 H -0.013854 -0.255797 0.818153 0.048 Uiso 1 1 calc R U . . .
C34 C 0.0332(5) -0.2175(5) 0.6516(5) 0.0378(12) Uani 1 1 d . . . . .
H34 H -0.039477 -0.265956 0.649316 0.045 Uiso 1 1 calc R U . . .
C35 C 0.1230(5) -0.1531(4) 0.5551(4) 0.0269(10) Uani 1 1 d . . . . .
H35 H 0.111118 -0.156205 0.486425 0.032 Uiso 1 1 calc R U . . .
C36 C 0.7609(5) -0.6080(5) 0.6834(4) 0.0196(10) Uani 1 1 d . . . . .
C37 C 0.8408(5) -0.5839(5) 0.7486(4) 0.0324(11) Uani 1 1 d . . . . .
H37 H 0.823435 -0.503021 0.764189 0.039 Uiso 1 1 calc R U . . .
C38 C 0.9460(5) -0.6785(6) 0.7907(4) 0.0411(13) Uani 1 1 d . . . . .
H38 H 1.000525 -0.661726 0.835316 0.049 Uiso 1 1 calc R U . . .
C39 C 0.9731(5) -0.7962(5) 0.7694(4) 0.0408(13) Uani 1 1 d . . . . .
H39 H 1.046307 -0.860060 0.798089 0.049 Uiso 1 1 calc R U . . .
C40 C 0.8918(6) -0.8203(5) 0.7050(5) 0.0354(13) Uani 1 1 d . . . . .
H40 H 0.908394 -0.901882 0.690584 0.043 Uiso 1 1 calc R U . . .
C41 C 0.7866(5) -0.7262(5) 0.6618(4) 0.0288(10) Uani 1 1 d . . . . .
H41 H 0.732162 -0.743015 0.617197 0.035 Uiso 1 1 calc R U . . .
C42 C 0.4909(4) -0.5224(4) 0.5799(3) 0.0176(8) Uani 1 1 d . . . . .
C43 C 0.3482(4) -0.4748(4) 0.6083(4) 0.0225(9) Uani 1 1 d . . . . .
H43 H 0.324609 -0.418236 0.652398 0.027 Uiso 1 1 calc R U . . .
C44 C 0.2409(5) -0.5091(5) 0.5728(4) 0.0317(11) Uani 1 1 d . . . . .
H44 H 0.143331 -0.477311 0.593525 0.038 Uiso 1 1 calc R U . . .
C45 C 0.2743(6) -0.5897(5) 0.5070(5) 0.0400(13) Uani 1 1 d . . . . .
H45 H 0.199716 -0.613646 0.483002 0.048 Uiso 1 1 calc R U . . .
C46 C 0.4169(7) -0.6354(6) 0.4761(6) 0.0348(17) Uani 1 1 d . . . . .
H46 H 0.440006 -0.691013 0.431208 0.042 Uiso 1 1 calc R U . . .
C47 C 0.5259(5) -0.5998(4) 0.5109(4) 0.026(1) Uani 1 1 d . . . . .
H47 H 0.623963 -0.628353 0.487658 0.031 Uiso 1 1 calc R U . . .
Cl1A Cl 0.11061(14) 0.69317(11) 0.05645(10) 0.0372(3) Uani 1 1 d . . . . .
O1E O 0.7869(4) 0.0594(3) 0.0913(3) 0.0347(8) Uani 1 1 d . . . . .
C1E C 0.6733(7) 0.0798(6) 0.0342(5) 0.0558(16) Uani 1 1 d . . . . .
H1E1 H 0.681533 0.163496 -0.027860 0.067 Uiso 1 1 calc R U . . .
H1E2 H 0.579245 0.086180 0.084671 0.067 Uiso 1 1 calc R U . . .
C2E C 0.6800(8) -0.0312(7) -0.0090(6) 0.067(2) Uani 1 1 d . . . . .
H2EA H 0.606418 -0.012696 -0.054043 0.101 Uiso 1 1 calc R U . . .
H2EB H 0.662037 -0.112448 0.052989 0.101 Uiso 1 1 calc R U . . .
H2EC H 0.775869 -0.041496 -0.054339 0.101 Uiso 1 1 calc R U . . .
C3E C 0.7855(7) 0.1583(6) 0.1371(5) 0.0494(15) Uani 1 1 d . . . . .
H3E1 H 0.694824 0.160721 0.192097 0.059 Uiso 1 1 calc R U . . .
H3E2 H 0.789463 0.244947 0.078417 0.059 Uiso 1 1 calc R U . . .
C4E C 0.9133(6) 0.1321(6) 0.1921(5) 0.0399(13) Uani 1 1 d . . . . .
H4EA H 1.002085 0.119817 0.139654 0.060 Uiso 1 1 calc R U . . .
H4EB H 0.902164 0.052407 0.256488 0.060 Uiso 1 1 calc R U . . .
H4EC H 0.918740 0.207046 0.215836 0.060 Uiso 1 1 calc R U . . .
C1D C 0.7716(11) 0.5827(10) 0.0981(9) 0.066(3) Uani 0.683(9) 1 d D . P A 1
H1D1 H 0.716274 0.664599 0.107807 0.080 Uiso 0.683(9) 1 calc R U P A 1
H1D2 H 0.875412 0.595354 0.083961 0.080 Uiso 0.683(9) 1 calc R U P A 1
Cl1D Cl 0.7401(8) 0.5654(6) -0.0065(4) 0.114(2) Uani 0.683(9) 1 d D U P A 1
Cl2D Cl 0.7299(5) 0.4499(5) 0.2275(4) 0.0509(9) Uani 0.683(9) 1 d D . P A 1
C1F C 0.831(2) 0.523(2) 0.0862(13) 0.066(3) Uani 0.317(9) 1 d D . P A 2
H1F1 H 0.835472 0.616376 0.078079 0.080 Uiso 0.317(9) 1 calc R U P A 2
H1F2 H 0.925042 0.476204 0.102691 0.080 Uiso 0.317(9) 1 calc R U P A 2
Cl1F Cl 0.8223(10) 0.5181(7) -0.0288(5) 0.055(2) Uani 0.317(9) 1 d D U P A 2
Cl2F Cl 0.6963(11) 0.4594(13) 0.2062(9) 0.0509(9) Uani 0.317(9) 1 d D . P A 2
O1W O 0.0828(4) -0.0055(3) -0.0124(3) 0.0353(8) Uani 1 1 d D . . . .
H1W H -0.003(3) 0.016(5) 0.018(4) 0.053 Uiso 1 1 d D U . . .
H2W H 0.088(5) -0.0896(15) 0.008(5) 0.053 Uiso 1 1 d D U . . .

loop_
_atom_site_aniso_label
_atom_site_aniso_U_11
_atom_site_aniso_U_22
_atom_site_aniso_U_33
_atom_site_aniso_U_23
_atom_site_aniso_U_13
_atom_site_aniso_U_12
Au1 0.01607(7) 0.02000(7) 0.02547(8) -0.00768(5) -0.00639(5) -0.00175(5)
Cl1 0.0194(9) 0.0383(11) 0.0427(11) -0.0131(9) -0.0101(8) -0.0092(8)
P1 0.0149(9) 0.0172(8) 0.0182(9) -0.0057(7) -0.0046(7) -0.0002(7)
P2 0.0140(5) 0.0179(5) 0.0147(5) -0.0030(4) -0.0054(4) -0.0020(4)
O1 0.0172(14) 0.0222(15) 0.0149(15) -0.0043(12) -0.0050(12) 0.0053(12)
N1 0.0209(19) 0.0273(19) 0.024(2) -0.0060(16) -0.0068(16) -0.0048(15)
C1 0.0128(19) 0.020(2) 0.015(2) -0.0041(17) -0.0018(16) -0.0023(15)
C2 0.019(2) 0.024(2) 0.023(2) -0.0055(18) -0.0079(18) 0.0000(17)
C3 0.023(3) 0.025(3) 0.021(3) -0.007(2) -0.007(2) -0.003(2)
C4 0.029(3) 0.029(3) 0.021(3) -0.011(2) -0.004(2) -0.008(2)
C5 0.032(3) 0.020(2) 0.024(2) -0.0071(18) -0.007(2) 0.0015(18)
C6 0.018(2) 0.020(2) 0.013(2) -0.0028(16) -0.0034(16) -0.0016(16)
C7 0.017(2) 0.015(2) 0.019(3) -0.008(2) -0.006(2) 0.0013(19)
C8 0.029(2) 0.018(2) 0.017(2) -0.0047(17) -0.0047(18) -0.0010(17)
C9 0.028(2) 0.024(2) 0.018(2) -0.0069(18) 0.0036(19) -0.0066(18)
C10 0.018(2) 0.026(2) 0.026(3) -0.010(2) -0.0002(19) -0.0023(17)
C11 0.019(2) 0.022(2) 0.020(2) -0.0021(18) -0.0066(18) -0.0013(17)
C12 0.017(2) 0.020(2) 0.014(2) -0.0064(17) -0.0026(17) -0.0018(16)
C13 0.020(2) 0.020(2) 0.018(2) -0.0064(17) -0.0084(17) -0.0015(16)
C14 0.022(2) 0.029(2) 0.021(2) -0.0095(19) -0.0039(18) -0.0065(18)
C15 0.036(3) 0.030(2) 0.030(3) -0.012(2) -0.006(2) -0.015(2)
C16 0.045(3) 0.041(3) 0.030(3) -0.022(2) -0.004(2) -0.011(2)
C17 0.035(3) 0.042(3) 0.017(2) -0.013(2) 0.001(2) -0.013(2)
C18 0.019(2) 0.029(2) 0.021(2) -0.0073(19) -0.0040(18) -0.0049(17)
C19 0.023(3) 0.034(3) 0.014(2) -0.006(2) -0.0059(19) -0.008(2)
C20 0.035(3) 0.040(3) 0.025(3) -0.014(2) 0.004(2) -0.015(2)
C21 0.039(3) 0.052(3) 0.028(3) -0.009(2) 0.006(2) -0.022(2)
C22 0.045(3) 0.029(3) 0.028(3) 0.001(2) -0.012(2) -0.018(2)
C23 0.031(3) 0.026(2) 0.031(3) -0.007(2) -0.009(2) -0.0051(19)
C24 0.022(2) 0.016(2) 0.021(2) -0.0078(17) -0.0090(18) -0.0007(16)
C25 0.023(2) 0.026(2) 0.021(2) -0.0085(19) -0.0033(19) -0.0012(18)
C26 0.042(3) 0.023(2) 0.018(2) -0.0042(19) -0.008(2) -0.005(2)
C27 0.038(3) 0.018(2) 0.032(3) -0.009(2) -0.017(2) 0.0051(19)
C28 0.024(2) 0.025(2) 0.034(3) -0.011(2) -0.010(2) 0.006(2)
C29 0.020(2) 0.021(2) 0.025(2) -0.0051(18) -0.0059(18) -0.0032(17)
C30 0.017(2) 0.019(2) 0.022(2) -0.0053(17) -0.0043(17) 0.0046(16)
C31 0.031(3) 0.044(3) 0.021(3) -0.012(2) -0.004(2) -0.004(2)
C32 0.039(3) 0.063(4) 0.019(3) -0.011(3) -0.002(2) 0.003(3)
C33 0.031(3) 0.040(3) 0.026(3) 0.004(2) 0.007(2) 0.003(2)
C34 0.027(3) 0.033(3) 0.042(3) -0.003(2) 0.004(2) -0.008(2)
C35 0.027(2) 0.025(2) 0.026(3) -0.006(2) -0.001(2) -0.0061(19)
C36 0.011(2) 0.025(3) 0.016(2) 0.002(2) -0.0018(18) -0.0038(19)
C37 0.031(3) 0.034(3) 0.033(3) -0.005(2) -0.016(2) -0.002(2)
C38 0.029(3) 0.057(3) 0.033(3) 0.000(3) -0.020(2) -0.001(2)
C39 0.025(3) 0.047(3) 0.031(3) 0.008(2) -0.010(2) 0.009(2)
C40 0.035(3) 0.031(3) 0.029(3) -0.001(2) -0.007(3) 0.011(2)
C41 0.026(3) 0.029(3) 0.025(3) -0.003(2) -0.007(2) 0.005(2)
C42 0.018(2) 0.0162(19) 0.020(2) -0.0025(17) -0.0097(17) -0.0037(16)
C43 0.018(2) 0.024(2) 0.026(2) -0.0063(19) -0.0066(18) -0.0026(17)
C44 0.018(2) 0.037(3) 0.039(3) -0.007(2) -0.011(2) -0.0044(19)
C45 0.041(3) 0.032(3) 0.061(4) -0.017(3) -0.032(3) -0.006(2)
C46 0.042(4) 0.027(3) 0.052(4) -0.024(3) -0.031(3) 0.007(2)
C47 0.027(2) 0.025(2) 0.031(3) -0.011(2) -0.019(2) 0.006(2)
Cl1A 0.0531(8) 0.0277(6) 0.0227(6) -0.0076(5) 0.0066(6) -0.0039(5)
O1E 0.038(2) 0.0356(19) 0.031(2) -0.0048(15) -0.0120(16) -0.0081(15)
C1E 0.045(4) 0.070(4) 0.059(4) -0.015(3) -0.024(3) -0.011(3)
C2E 0.086(5) 0.066(4) 0.060(4) -0.004(4) -0.037(4) -0.036(4)
C3E 0.058(4) 0.040(3) 0.058(4) -0.023(3) -0.023(3) 0.006(3)
C4E 0.052(4) 0.038(3) 0.035(3) -0.015(3) -0.012(3) -0.008(3)
C1D 0.034(6) 0.054(7) 0.104(8) -0.034(6) 0.011(6) -0.004(4)
Cl1D 0.158(5) 0.113(4) 0.078(3) 0.014(3) -0.075(3) -0.051(3)
Cl2D 0.041(2) 0.0574(13) 0.056(2) -0.0265(15) -0.0164(12) 0.0204(15)
C1F 0.034(6) 0.054(7) 0.104(8) -0.034(6) 0.011(6) -0.004(4)
Cl1F 0.082(5) 0.049(3) 0.031(3) -0.006(2) -0.005(3) -0.021(3)
Cl2F 0.041(2) 0.0574(13) 0.056(2) -0.0265(15) -0.0164(12) 0.0204(15)
O1W 0.041(2) 0.0281(18) 0.035(2) -0.0031(16) -0.0127(16) -0.0055(16)

loop_
_atom_type_symbol
_atom_type_description
_atom_type_scat_dispersion_real
_atom_type_scat_dispersion_imag
_atom_type_scat_source
C C 0.0033 0.0016 'International Tables Vol C Tables 4.2.6.8 and 6.1.1.4'
H H 0.0000 0.0000 'International Tables Vol C Tables 4.2.6.8 and 6.1.1.4'
Au Au -2.0133 8.8022 'International Tables Vol C Tables 4.2.6.8 and 6.1.1.4'
Cl Cl 0.1484 0.1585 'International Tables Vol C Tables 4.2.6.8 and 6.1.1.4'
N N 0.0061 0.0033 'International Tables Vol C Tables 4.2.6.8 and 6.1.1.4'
O O 0.0106 0.0060 'International Tables Vol C Tables 4.2.6.8 and 6.1.1.4'
P P 0.1023 0.0942 'International Tables Vol C Tables 4.2.6.8 and 6.1.1.4'

loop_
_geom_angle_atom_site_label_1
_geom_angle_atom_site_label_2
_geom_angle_atom_site_label_3
_geom_angle
_geom_angle_site_symmetry_1
_geom_angle_site_symmetry_3
_geom_angle_publ_flag
P1 Au1 Cl1 177.81(9) . . ?
C1 P1 C24 104.8(2) . . ?
C1 P1 C30 104.4(2) . . ?
C24 P1 C30 106.4(2) . . ?
C1 P1 Au1 115.66(15) . . ?
C24 P1 Au1 111.06(15) . . ?
C30 P1 Au1 113.62(16) . . ?
C42 P2 C13 114.60(19) . . ?
C42 P2 C36 116.4(2) . . ?
C13 P2 C36 109.9(2) . . ?
C42 P2 C12 103.87(19) . . ?
C13 P2 C12 107.14(18) . . ?
C36 P2 C12 103.8(2) . . ?
C7 O1 C6 116.6(3) . . ?
C23 N1 C19 118.8(4) . . ?
C6 C1 C2 118.0(4) . . ?
C6 C1 P1 119.5(3) . . ?
C2 C1 P1 122.3(3) . . ?
C3 C2 C1 121.0(4) . . ?
C3 C2 H2 119.5 . . ?
C1 C2 H2 119.5 . . ?
C2 C3 C4 119.5(5) . . ?
C2 C3 H3 120.2 . . ?
C4 C3 H3 120.2 . . ?
C5 C4 C3 120.3(5) . . ?
C5 C4 H4 119.9 . . ?
C3 C4 H4 119.9 . . ?
C6 C5 C4 119.7(4) . . ?
C6 C5 H5 120.1 . . ?
C4 C5 H5 120.1 . . ?
C5 C6 C1 121.5(4) . . ?
C5 C6 O1 120.6(4) . . ?
C1 C6 O1 117.9(3) . . ?
O1 C7 C8 121.5(4) . . ?
O1 C7 C12 117.6(4) . . ?
C8 C7 C12 120.7(5) . . ?
C9 C8 C7 119.9(4) . . ?
C9 C8 H8 120.0 . . ?
C7 C8 H8 120.0 . . ?
C8 C9 C10 120.6(4) . . ?
C8 C9 H9 119.7 . . ?
C10 C9 H9 119.7 . . ?
C9 C10 C11 119.6(4) . . ?
C9 C10 H10 120.2 . . ?
C11 C10 H10 120.2 . . ?
C10 C11 C12 121.1(4) . . ?
C10 C11 H11 119.5 . . ?
C12 C11 H11 119.5 . . ?
C11 C12 C7 118.1(4) . . ?
C11 C12 P2 120.9(3) . . ?
C7 C12 P2 121.0(3) . . ?
C14 C13 C18 119.6(4) . . ?
C14 C13 P2 116.3(3) . . ?
C18 C13 P2 123.9(3) . . ?
C15 C14 C13 120.6(4) . . ?
C15 C14 H14 119.7 . . ?
C13 C14 H14 119.7 . . ?
C16 C15 C14 119.6(4) . . ?
C16 C15 H15 120.2 . . ?
C14 C15 H15 120.2 . . ?
C15 C16 C17 120.6(4) . . ?
C15 C16 H16 119.7 . . ?
C17 C16 H16 119.7 . . ?
C16 C17 C18 121.0(4) . . ?
C16 C17 H17 119.5 . . ?
C18 C17 H17 119.5 . . ?
C17 C18 C13 118.6(4) . . ?
C17 C18 C19 119.7(4) . . ?
C13 C18 C19 121.7(4) . . ?
N1 C19 C20 121.6(4) . . ?
N1 C19 C18 114.4(4) . . ?
C20 C19 C18 124.0(4) . . ?
C21 C20 C19 118.6(5) . . ?
C21 C20 H20 120.7 . . ?
C19 C20 H20 120.7 . . ?
C22 C21 C20 119.5(5) . . ?
C22 C21 H21 120.2 . . ?
C20 C21 H21 120.2 . . ?
C23 C22 C21 117.9(4) . . ?
C23 C22 H22 121.1 . . ?
C21 C22 H22 121.1 . . ?
N1 C23 C22 123.6(4) . . ?
N1 C23 H23 118.2 . . ?
C22 C23 H23 118.2 . . ?
C29 C24 C25 119.6(4) . . ?
C29 C24 P1 122.4(3) . . ?
C25 C24 P1 118.0(3) . . ?
C26 C25 C24 119.7(4) . . ?
C26 C25 H25 120.1 . . ?
C24 C25 H25 120.1 . . ?
C27 C26 C25 120.2(4) . . ?
C27 C26 H26 119.9 . . ?
C25 C26 H26 119.9 . . ?
C26 C27 C28 120.0(4) . . ?
C26 C27 H27 120.0 . . ?
C28 C27 H27 120.0 . . ?
C27 C28 C29 120.2(4) . . ?
C27 C28 H28 119.9 . . ?
C29 C28 H28 119.9 . . ?
C24 C29 C28 120.3(4) . . ?
C24 C29 H29 119.9 . . ?
C28 C29 H29 119.9 . . ?
C31 C30 C35 119.4(4) . . ?
C31 C30 P1 119.5(4) . . ?
C35 C30 P1 121.1(3) . . ?
C30 C31 C32 120.0(5) . . ?
C30 C31 H31 120.0 . . ?
C32 C31 H31 120.0 . . ?
C33 C32 C31 120.7(5) . . ?
C33 C32 H32 119.7 . . ?
C31 C32 H32 119.7 . . ?
C32 C33 C34 119.5(5) . . ?
C32 C33 H33 120.3 . . ?
C34 C33 H33 120.3 . . ?
C35 C34 C33 120.2(5) . . ?
C35 C34 H34 119.9 . . ?
C33 C34 H34 119.9 . . ?
C34 C35 C30 120.2(5) . . ?
C34 C35 H35 119.9 . . ?
C30 C35 H35 119.9 . . ?
C41 C36 C37 119.7(4) . . ?
C41 C36 P2 123.0(4) . . ?
C37 C36 P2 117.2(4) . . ?
C38 C37 C36 119.6(5) . . ?
C38 C37 H37 120.2 . . ?
C36 C37 H37 120.2 . . ?
C39 C38 C37 121.3(5) . . ?
C39 C38 H38 119.4 . . ?
C37 C38 H38 119.4 . . ?
C38 C39 C40 118.9(5) . . ?
C38 C39 H39 120.6 . . ?
C40 C39 H39 120.6 . . ?
C41 C40 C39 120.5(5) . . ?
C41 C40 H40 119.8 . . ?
C39 C40 H40 119.8 . . ?
C36 C41 C40 120.1(5) . . ?
C36 C41 H41 120.0 . . ?
C40 C41 H41 120.0 . . ?
C43 C42 C47 119.7(4) . . ?
C43 C42 P2 120.7(3) . . ?
C47 C42 P2 119.5(3) . . ?
C44 C43 C42 120.3(4) . . ?
C44 C43 H43 119.9 . . ?
C42 C43 H43 119.9 . . ?
C43 C44 C45 120.4(4) . . ?
C43 C44 H44 119.8 . . ?
C45 C44 H44 119.8 . . ?
C44 C45 C46 119.8(5) . . ?
C44 C45 H45 120.1 . . ?
C46 C45 H45 120.1 . . ?
C45 C46 C47 120.0(5) . . ?
C45 C46 H46 120.0 . . ?
C47 C46 H46 120.0 . . ?
C42 C47 C46 119.7(5) . . ?
C42 C47 H47 120.1 . . ?
C46 C47 H47 120.1 . . ?
C3E O1E C1E 113.2(4) . . ?
O1E C1E C2E 109.8(5) . . ?
O1E C1E H1E1 109.7 . . ?
C2E C1E H1E1 109.7 . . ?
O1E C1E H1E2 109.7 . . ?
C2E C1E H1E2 109.7 . . ?
H1E1 C1E H1E2 108.2 . . ?
C1E C2E H2EA 109.5 . . ?
C1E C2E H2EB 109.5 . . ?
H2EA C2E H2EB 109.5 . . ?
C1E C2E H2EC 109.5 . . ?
H2EA C2E H2EC 109.5 . . ?
H2EB C2E H2EC 109.5 . . ?
O1E C3E C4E 109.8(4) . . ?
O1E C3E H3E1 109.7 . . ?
C4E C3E H3E1 109.7 . . ?
O1E C3E H3E2 109.7 . . ?
C4E C3E H3E2 109.7 . . ?
H3E1 C3E H3E2 108.2 . . ?
C3E C4E H4EA 109.5 . . ?
C3E C4E H4EB 109.5 . . ?
H4EA C4E H4EB 109.5 . . ?
C3E C4E H4EC 109.5 . . ?
H4EA C4E H4EC 109.5 . . ?
H4EB C4E H4EC 109.5 . . ?
Cl1D C1D Cl2D 117.1(6) . . ?
Cl1D C1D H1D1 108.0 . . ?
Cl2D C1D H1D1 108.0 . . ?
Cl1D C1D H1D2 108.0 . . ?
Cl2D C1D H1D2 108.0 . . ?
H1D1 C1D H1D2 107.3 . . ?
Cl1F C1F Cl2F 121.5(11) . . ?
Cl1F C1F H1F1 107.0 . . ?
Cl2F C1F H1F1 107.0 . . ?
Cl1F C1F H1F2 107.0 . . ?
Cl2F C1F H1F2 107.0 . . ?
H1F1 C1F H1F2 106.7 . . ?
H1W O1W H2W 104(3) . . ?

loop_
_geom_bond_atom_site_label_1
_geom_bond_atom_site_label_2
_geom_bond_distance
_geom_bond_site_symmetry_2
_geom_bond_publ_flag
Au1 P1 2.2234(18) . ?
Au1 Cl1 2.2778(18) . ?
P1 C1 1.808(4) . ?
P1 C24 1.812(4) . ?
P1 C30 1.817(5) . ?
P2 C42 1.801(4) . ?
P2 C13 1.809(4) . ?
P2 C36 1.815(5) . ?
P2 C12 1.817(4) . ?
O1 C7 1.384(6) . ?
O1 C6 1.396(5) . ?
N1 C23 1.333(6) . ?
N1 C19 1.337(6) . ?
C1 C6 1.393(5) . ?
C1 C2 1.399(6) . ?
C2 C3 1.384(6) . ?
C2 H2 0.9500 . ?
C3 C4 1.389(7) . ?
C3 H3 0.9500 . ?
C4 C5 1.384(7) . ?
C4 H4 0.9500 . ?
C5 C6 1.375(6) . ?
C5 H5 0.9500 . ?
C7 C8 1.387(7) . ?
C7 C12 1.401(6) . ?
C8 C9 1.379(6) . ?
C8 H8 0.9500 . ?
C9 C10 1.379(6) . ?
C9 H9 0.9500 . ?
C10 C11 1.388(6) . ?
C10 H10 0.9500 . ?
C11 C12 1.397(6) . ?
C11 H11 0.9500 . ?
C13 C14 1.401(6) . ?
C13 C18 1.409(6) . ?
C14 C15 1.394(6) . ?
C14 H14 0.9500 . ?
C15 C16 1.380(7) . ?
C15 H15 0.9500 . ?
C16 C17 1.382(7) . ?
C16 H16 0.9500 . ?
C17 C18 1.401(6) . ?
C17 H17 0.9500 . ?
C18 C19 1.476(6) . ?
C19 C20 1.387(7) . ?
C20 C21 1.386(7) . ?
C20 H20 0.9500 . ?
C21 C22 1.386(7) . ?
C21 H21 0.9500 . ?
C22 C23 1.365(7) . ?
C22 H22 0.9500 . ?
C23 H23 0.9500 . ?
C24 C29 1.383(6) . ?
C24 C25 1.402(6) . ?
C25 C26 1.390(6) . ?
C25 H25 0.9500 . ?
C26 C27 1.384(6) . ?
C26 H26 0.9500 . ?
C27 C28 1.386(7) . ?
C27 H27 0.9500 . ?
C28 C29 1.388(6) . ?
C28 H28 0.9500 . ?
C29 H29 0.9500 . ?
C30 C31 1.377(6) . ?
C30 C35 1.389(6) . ?
C31 C32 1.384(7) . ?
C31 H31 0.9500 . ?
C32 C33 1.370(8) . ?
C32 H32 0.9500 . ?
C33 C34 1.382(8) . ?
C33 H33 0.9500 . ?
C34 C35 1.379(7) . ?
C34 H34 0.9500 . ?
C35 H35 0.9500 . ?
C36 C41 1.380(7) . ?
C36 C37 1.388(7) . ?
C37 C38 1.383(7) . ?
C37 H37 0.9500 . ?
C38 C39 1.373(8) . ?
C38 H38 0.9500 . ?
C39 C40 1.389(8) . ?
C39 H39 0.9500 . ?
C40 C41 1.386(7) . ?
C40 H40 0.9500 . ?
C41 H41 0.9500 . ?
C42 C43 1.389(6) . ?
C42 C47 1.390(6) . ?
C43 C44 1.374(6) . ?
C43 H43 0.9500 . ?
C44 C45 1.385(7) . ?
C44 H44 0.9500 . ?
C45 C46 1.387(9) . ?
C45 H45 0.9500 . ?
C46 C47 1.391(7) . ?
C46 H46 0.9500 . ?
C47 H47 0.9500 . ?
O1E C3E 1.400(6) . ?
O1E C1E 1.413(6) . ?
C1E C2E 1.486(9) . ?
C1E H1E1 0.9900 . ?
C1E H1E2 0.9900 . ?
C2E H2EA 0.9800 . ?
C2E H2EB 0.9800 . ?
C2E H2EC 0.9800 . ?
C3E C4E 1.507(8) . ?
C3E H3E1 0.9900 . ?
C3E H3E2 0.9900 . ?
C4E H4EA 0.9800 . ?
C4E H4EB 0.9800 . ?
C4E H4EC 0.9800 . ?
C1D Cl1D 1.554(11) . ?
C1D Cl2D 1.82(1) . ?
C1D H1D1 0.9900 . ?
C1D H1D2 0.9900 . ?
C1F Cl1F 1.555(15) . ?
C1F Cl2F 1.787(14) . ?
C1F H1F1 0.9900 . ?
C1F H1F2 0.9900 . ?
O1W H1W 0.855(14) . ?
O1W H2W 0.855(14) . ?

loop_
_geom_hbond_atom_site_label_D
_geom_hbond_atom_site_label_H
_geom_hbond_atom_site_label_A
_geom_hbond_distance_DH
_geom_hbond_distance_HA
_geom_hbond_distance_DA
_geom_hbond_angle_DHA
_geom_hbond_site_symmetry_A
_geom_hbond_publ_flag
C5 H5 Cl2D^a 0.95 2.83 3.691(6) 151.6 1_545 yes
C5 H5 Cl2F^b 0.95 2.75 3.567(13) 144.9 1_545 yes
C8 H8 O1E 0.95 2.60 3.365(5) 137.7 . yes
C20 H20 Cl1A 0.95 2.66 3.609(5) 177.5 1_546 yes
C22 H22 O1W 0.95 2.43 3.300(6) 152.0 1_546 yes
C29 H29 Cl1 0.95 2.81 3.430(5) 124.0 1_455 yes
C37 H37 Cl1F^b 0.95 2.81 3.430(8) 123.8 1_546 yes
C41 H41 Cl1 0.95 2.89 3.631(6) 135.4 1_545 yes
C3E H3E2 Cl1F^b 0.99 2.85 3.790(9) 159.6 . yes
C4E H4EC Cl2D^a 0.98 2.97 3.734(8) 135.4 . yes
C1D^a H1D2^a Cl1A 0.99 2.54 3.50(1) 162.8 1_655 yes
C1F^b H1F1^b Cl1A 0.99 2.81 3.369(17) 116.2 1_655 yes
O1W H1W O1E 0.855(14) 2.067(16) 2.921(5) 177(5) 1_455 yes
O1W H2W Cl1A 0.855(14) 2.210(15) 3.065(3) 178(5) 1_545 yes

loop_
_geom_torsion_atom_site_label_1
_geom_torsion_atom_site_label_2
_geom_torsion_atom_site_label_3
_geom_torsion_atom_site_label_4
_geom_torsion
_geom_torsion_site_symmetry_1
_geom_torsion_site_symmetry_2
_geom_torsion_site_symmetry_3
_geom_torsion_site_symmetry_4
_geom_torsion_publ_flag
C24 P1 C1 C6 171.7(3) . . . . ?
C30 P1 C1 C6 -76.6(4) . . . . ?
Au1 P1 C1 C6 49.0(4) . . . . ?
C24 P1 C1 C2 -12.2(4) . . . . ?
C30 P1 C1 C2 99.5(4) . . . . ?
Au1 P1 C1 C2 -134.9(3) . . . . ?
C6 C1 C2 C3 0.2(6) . . . . ?
P1 C1 C2 C3 -176.0(3) . . . . ?
C1 C2 C3 C4 0.3(7) . . . . ?
C2 C3 C4 C5 -0.9(7) . . . . ?
C3 C4 C5 C6 1.0(7) . . . . ?
C4 C5 C6 C1 -0.5(7) . . . . ?
C4 C5 C6 O1 176.6(4) . . . . ?
C2 C1 C6 C5 -0.1(6) . . . . ?
P1 C1 C6 C5 176.2(3) . . . . ?
C2 C1 C6 O1 -177.2(3) . . . . ?
P1 C1 C6 O1 -1.0(5) . . . . ?
C7 O1 C6 C5 56.0(5) . . . . ?
C7 O1 C6 C1 -126.8(4) . . . . ?
C6 O1 C7 C8 37.9(6) . . . . ?
C6 O1 C7 C12 -147.0(4) . . . . ?
O1 C7 C8 C9 176.1(4) . . . . ?
C12 C7 C8 C9 1.2(7) . . . . ?
C7 C8 C9 C10 -0.6(6) . . . . ?
C8 C9 C10 C11 0.1(6) . . . . ?
C9 C10 C11 C12 0.0(6) . . . . ?
C10 C11 C12 C7 0.5(6) . . . . ?
C10 C11 C12 P2 177.9(3) . . . . ?
O1 C7 C12 C11 -176.2(4) . . . . ?
C8 C7 C12 C11 -1.1(7) . . . . ?
O1 C7 C12 P2 6.4(6) . . . . ?
C8 C7 C12 P2 -178.5(3) . . . . ?
C42 P2 C12 C11 -130.5(3) . . . . ?
C13 P2 C12 C11 107.8(3) . . . . ?
C36 P2 C12 C11 -8.4(4) . . . . ?
C42 P2 C12 C7 46.7(4) . . . . ?
C13 P2 C12 C7 -74.9(4) . . . . ?
C36 P2 C12 C7 168.8(4) . . . . ?
C42 P2 C13 C14 -125.1(3) . . . . ?
C36 P2 C13 C14 101.6(3) . . . . ?
C12 P2 C13 C14 -10.5(4) . . . . ?
C42 P2 C13 C18 59.3(4) . . . . ?
C36 P2 C13 C18 -73.9(4) . . . . ?
C12 P2 C13 C18 174.0(3) . . . . ?
C18 C13 C14 C15 0.2(6) . . . . ?
P2 C13 C14 C15 -175.6(3) . . . . ?
C13 C14 C15 C16 -1.4(7) . . . . ?
C14 C15 C16 C17 0.8(8) . . . . ?
C15 C16 C17 C18 1.0(8) . . . . ?
C16 C17 C18 C13 -2.2(7) . . . . ?
C16 C17 C18 C19 177.4(5) . . . . ?
C14 C13 C18 C17 1.6(6) . . . . ?
P2 C13 C18 C17 177.0(3) . . . . ?
C14 C13 C18 C19 -178.0(4) . . . . ?
P2 C13 C18 C19 -2.6(6) . . . . ?
C23 N1 C19 C20 -1.0(7) . . . . ?
C23 N1 C19 C18 -179.2(4) . . . . ?
C17 C18 C19 N1 -162.0(4) . . . . ?
C13 C18 C19 N1 17.6(6) . . . . ?
C17 C18 C19 C20 19.8(7) . . . . ?
C13 C18 C19 C20 -160.6(5) . . . . ?
N1 C19 C20 C21 1.4(8) . . . . ?
C18 C19 C20 C21 179.4(5) . . . . ?
C19 C20 C21 C22 -0.4(8) . . . . ?
C20 C21 C22 C23 -0.9(8) . . . . ?
C19 N1 C23 C22 -0.4(7) . . . . ?
C21 C22 C23 N1 1.4(7) . . . . ?
C1 P1 C24 C29 102.4(4) . . . . ?
C30 P1 C24 C29 -7.9(4) . . . . ?
Au1 P1 C24 C29 -132.0(3) . . . . ?
C1 P1 C24 C25 -78.8(4) . . . . ?
C30 P1 C24 C25 170.9(3) . . . . ?
Au1 P1 C24 C25 46.8(4) . . . . ?
C29 C24 C25 C26 -0.1(6) . . . . ?
P1 C24 C25 C26 -179.0(3) . . . . ?
C24 C25 C26 C27 -0.2(6) . . . . ?
C25 C26 C27 C28 0.1(7) . . . . ?
C26 C27 C28 C29 0.2(7) . . . . ?
C25 C24 C29 C28 0.5(6) . . . . ?
P1 C24 C29 C28 179.3(3) . . . . ?
C27 C28 C29 C24 -0.6(7) . . . . ?
C1 P1 C30 C31 150.2(4) . . . . ?
C24 P1 C30 C31 -99.3(4) . . . . ?
Au1 P1 C30 C31 23.3(4) . . . . ?
C1 P1 C30 C35 -30.5(4) . . . . ?
C24 P1 C30 C35 80.1(4) . . . . ?
Au1 P1 C30 C35 -157.4(3) . . . . ?
C35 C30 C31 C32 -0.4(7) . . . . ?
P1 C30 C31 C32 178.9(4) . . . . ?
C30 C31 C32 C33 0.9(8) . . . . ?
C31 C32 C33 C34 -0.5(8) . . . . ?
C32 C33 C34 C35 -0.4(8) . . . . ?
C33 C34 C35 C30 0.9(7) . . . . ?
C31 C30 C35 C34 -0.5(7) . . . . ?
P1 C30 C35 C34 -179.8(4) . . . . ?
C42 P2 C36 C41 23.6(5) . . . . ?
C13 P2 C36 C41 155.9(4) . . . . ?
C12 P2 C36 C41 -89.8(4) . . . . ?
C42 P2 C36 C37 -160.0(4) . . . . ?
C13 P2 C36 C37 -27.7(4) . . . . ?
C12 P2 C36 C37 86.6(4) . . . . ?
C41 C36 C37 C38 0.3(7) . . . . ?
P2 C36 C37 C38 -176.2(4) . . . . ?
C36 C37 C38 C39 0.0(8) . . . . ?
C37 C38 C39 C40 -0.7(8) . . . . ?
C38 C39 C40 C41 1.0(8) . . . . ?
C37 C36 C41 C40 0.0(7) . . . . ?
P2 C36 C41 C40 176.3(4) . . . . ?
C39 C40 C41 C36 -0.7(8) . . . . ?
C13 P2 C42 C43 2.7(4) . . . . ?
C36 P2 C42 C43 132.9(4) . . . . ?
C12 P2 C42 C43 -113.8(4) . . . . ?
C13 P2 C42 C47 178.5(3) . . . . ?
C36 P2 C42 C47 -51.4(4) . . . . ?
C12 P2 C42 C47 61.9(4) . . . . ?
C47 C42 C43 C44 3.1(6) . . . . ?
P2 C42 C43 C44 178.9(3) . . . . ?
C42 C43 C44 C45 -1.0(7) . . . . ?
C43 C44 C45 C46 -0.4(8) . . . . ?
C44 C45 C46 C47 -0.2(9) . . . . ?
C43 C42 C47 C46 -3.8(7) . . . . ?
P2 C42 C47 C46 -179.5(4) . . . . ?
C45 C46 C47 C42 2.3(9) . . . . ?
C3E O1E C1E C2E -178.4(5) . . . . ?
C1E O1E C3E C4E -177.6(5) . . . . ?
